data_4081096
loop_
_publ_author_name
'Berenguer, Jes\'us R.'
'Fern\'andez, Julio'
'Gim\'enez, Nora'
'Lalinde, Elena'
'Moreno, M. Teresa'
'S\'anchez, Sergio'

_publ_section_title
;
 Unexpected Formation of Ferrocenyl(vinyl)benzoquinoline Ligands by
 Oxidation of an Alkyne Benzoquinolate Platinum(II) Complex
;
_journal_issue 14
_journal_name_full Organometallics
_journal_page_first 3943
_journal_paper_doi 10.1021/om4004384
_journal_volume 32
_journal_year 2013
_chemical_formula_sum 'C34 H25 Cl2 F5 Fe N Pt'
_chemical_formula_weight 864.39
_chemical_name_common 'Compound X'
_chemical_name_systematic
;
 ?
;
_space_group_IT_number 14
_symmetry_cell_setting monoclinic
_symmetry_space_group_name_Hall '-P 2yab'
_symmetry_space_group_name_H-M 'P 1 21/a 1'
_atom_sites_solution_hydrogens geom
_atom_sites_solution_primary direct
_atom_sites_solution_secondary difmap
_audit_conform_dict_location ftp://ftp.iucr.org/pub/cif_core.dic
_audit_conform_dict_name cif_core.dic
_audit_conform_dict_version 2.4
_audit_creation_date 2013-03-20T09:17:10-00:00
_audit_creation_method 'WinGX routine CIF_UPDATE'
_cell_angle_alpha 90
_cell_angle_beta 95.4020(10)
_cell_angle_gamma 90
_cell_formula_units_Z 8
_cell_length_a 13.5378(2)
_cell_length_b 31.6724(6)
_cell_length_c 14.2095(3)
_cell_measurement_reflns_used 26713
_cell_measurement_temperature 173.0(10)
_cell_volume 6065.61(19)
_computing_cell_refinement 'HKL Scalepack (Otwinowski & Minor 1997)'
_computing_data_collection 'Collect (Bruker AXS BV, 1997-2004)'
_computing_data_reduction 'HKL Denzo and Scalepack (Otwinowski & Minor 1997)'
_computing_structure_refinement 'SHELXL-97 (Sheldrick, 2008)'
_diffrn_ambient_temperature 173.0(10)
_diffrn_detector_area_resol_mean 9
_diffrn_measured_fraction_theta_full 0.998
_diffrn_measured_fraction_theta_max 0.998
_diffrn_measurement_device '95mm CCD camera on \k-goniostat'
_diffrn_measurement_device_type KappaCCD
_diffrn_measurement_method CCD
_diffrn_orient_matrix_type 'by Bruker AXS Collect from scalepack cell'
_diffrn_orient_matrix_UB_11 0.0637079
_diffrn_orient_matrix_UB_12 -0.0020264
_diffrn_orient_matrix_UB_13 -0.0300751
_diffrn_orient_matrix_UB_21 -0.0169344
_diffrn_orient_matrix_UB_22 0.0265368
_diffrn_orient_matrix_UB_23 -0.0361031
_diffrn_orient_matrix_UB_31 0.0340543
_diffrn_orient_matrix_UB_32 0.0169871
_diffrn_orient_matrix_UB_33 0.0528115
_diffrn_radiation_monochromator graphite
_diffrn_radiation_type MoK\a
_diffrn_radiation_wavelength 0.71073
_diffrn_reflns_av_R_equivalents 0.0927
_diffrn_reflns_av_unetI/netI 0.0533
_diffrn_reflns_limit_h_max 16
_diffrn_reflns_limit_h_min -16
_diffrn_reflns_limit_k_max 39
_diffrn_reflns_limit_k_min -39
_diffrn_reflns_limit_l_max 17
_diffrn_reflns_limit_l_min -17
_diffrn_reflns_number 83599
_diffrn_reflns_theta_full 26.37
_diffrn_reflns_theta_max 26.37
_diffrn_reflns_theta_min 1.44
_exptl_absorpt_coefficient_mu 5.319
_exptl_absorpt_correction_T_max 0.6991
_exptl_absorpt_correction_T_min 0.5867
_exptl_absorpt_correction_type multi-scan
_exptl_absorpt_process_details
;
        [c.f. r.h. blessing, acta cryst. (1995), a51, 33-38]
;
_exptl_crystal_colour red
_exptl_crystal_density_diffrn 1.893
_exptl_crystal_density_method 'not measured'
_exptl_crystal_description block
_exptl_crystal_F_000 3352
_exptl_crystal_size_max 0.1
_exptl_crystal_size_mid 0.075
_exptl_crystal_size_min 0.075
_refine_diff_density_max 1.529
_refine_diff_density_min -0.987
_refine_diff_density_rms 0.135
_refine_ls_extinction_method none
_refine_ls_goodness_of_fit_ref 1.049
_refine_ls_hydrogen_treatment mixed
_refine_ls_matrix_type full
_refine_ls_number_parameters 771
_refine_ls_number_reflns 12384
_refine_ls_number_restraints 7
_refine_ls_restrained_S_all 1.05
_refine_ls_R_factor_all 0.0643
_refine_ls_R_factor_gt 0.0409
_refine_ls_shift/su_max 0.002
_refine_ls_shift/su_mean 0
_refine_ls_structure_factor_coef Fsqd
_refine_ls_weighting_details 'calc w=1/[\s^2^(Fo^2^)+(0.0323P)^2^+14.8336P] where P=(Fo^2^+2Fc^2^)/3'
_refine_ls_weighting_scheme calc
_refine_ls_wR_factor_gt 0.0805
_refine_ls_wR_factor_ref 0.0887
_reflns_number_gt 9634
_reflns_number_total 12384
_reflns_threshold_expression >2\s(I)
_cod_data_source_file om4004384_si_001.cif
_cod_data_source_block 4a.0.5hexane
_cod_depositor_comments
;
The following automatic conversions were performed:

'_symmetry_cell_setting' value 'Monoclinic' changed to 'monoclinic'
according to /home/saulius/struct/CIF-dictionaries/cif_core.dic
dictionary named 'cif_core.dic' version 2.4.2 from 2011-04-26.

Automatic conversion script
Id: cif_fix_values 1891 2012-01-12 08:04:46Z andrius 
;
_cod_original_sg_symbol_H-M 'P 21/a'
_cod_database_code 4081096

loop_
_symmetry_equiv_pos_as_xyz
'x, y, z'
'-x+1/2, y+1/2, -z'
'-x, -y, -z'
'x-1/2, -y-1/2, z'

loop_
_atom_site_label
_atom_site_type_symbol
_atom_site_fract_x
_atom_site_fract_y
_atom_site_fract_z
_atom_site_U_iso_or_equiv
_atom_site_adp_type
_atom_site_occupancy
_atom_site_symmetry_multiplicity
_atom_site_calc_flag
_atom_site_refinement_flags
Pt1 Pt 0.336784(16) 0.388102(7) 0.507244(15) 0.02806(7) Uani 1 1 d .
Pt2 Pt 0.648824(16) 0.399254(7) 0.000432(15) 0.02727(7) Uani 1 1 d .
Cl1 Cl 0.13619(10) 0.40601(4) 0.36257(10) 0.0355(3) Uani 1 1 d .
Cl2 Cl 0.46614(11) 0.42297(5) 0.59107(10) 0.0407(4) Uani 1 1 d .
Cl3 Cl 0.85370(10) 0.40244(5) 0.14686(10) 0.0339(3) Uani 1 1 d .
Cl4 Cl 0.52819(11) 0.44332(5) -0.07035(10) 0.0393(4) Uani 1 1 d .
N1 N 0.3487(3) 0.42749(15) 0.3904(3) 0.0321(11) Uani 1 1 d .
N2 N 0.6473(3) 0.43264(15) 0.1286(3) 0.0332(11) Uani 1 1 d .
Fe1 Fe -0.01800(6) 0.33546(3) 0.49489(6) 0.03229(19) Uani 1 1 d .
Fe2 Fe 0.98826(6) 0.33286(3) -0.00859(5) 0.03093(19) Uani 1 1 d .
C2 C 0.3495(5) 0.46854(18) 0.4129(5) 0.0418(15) Uani 1 1 d .
H2 H 0.3431 0.4761 0.4753 0.05 Uiso 1 1 calc R
C3 C 0.3595(5) 0.5004(2) 0.3471(5) 0.0519(18) Uani 1 1 d .
H3 H 0.3558 0.5287 0.3641 0.062 Uiso 1 1 calc R
C4 C 0.3749(5) 0.4892(2) 0.2572(5) 0.0539(19) Uani 1 1 d .
H4 H 0.3865 0.5097 0.2128 0.065 Uiso 1 1 calc R
C5 C 0.3934(5) 0.4347(2) 0.1390(5) 0.0497(18) Uani 1 1 d .
H5 H 0.4054 0.4555 0.0951 0.06 Uiso 1 1 calc R
C6 C 0.3950(5) 0.3938(3) 0.1148(4) 0.0497(19) Uani 1 1 d .
H6 H 0.4128 0.3864 0.0553 0.06 Uiso 1 1 calc R
C7 C 0.3710(5) 0.3187(2) 0.1492(5) 0.0490(17) Uani 1 1 d .
H7 H 0.3905 0.3121 0.09 0.059 Uiso 1 1 calc R
C8 C 0.3441(5) 0.2875(2) 0.2057(5) 0.0470(17) Uani 1 1 d .
H8 H 0.3473 0.2596 0.1864 0.056 Uiso 1 1 calc R
C9 C 0.3115(4) 0.2973(2) 0.2937(4) 0.0392(15) Uani 1 1 d .
H9 H 0.2912 0.2756 0.3315 0.047 Uiso 1 1 calc R
C10 C 0.3088(4) 0.33856(18) 0.3256(4) 0.0316(13) Uani 1 1 d .
C11 C 0.3431(4) 0.37145(19) 0.2706(4) 0.0313(13) Uani 1 1 d .
C12 C 0.3545(4) 0.41518(19) 0.2990(4) 0.0337(14) Uani 1 1 d .
C13 C 0.3732(4) 0.4463(2) 0.2321(4) 0.0397(15) Uani 1 1 d .
C14 C 0.3701(4) 0.3612(2) 0.1781(4) 0.0405(15) Uani 1 1 d .
C15 C 0.2665(4) 0.34216(17) 0.4180(4) 0.0269(12) Uani 1 1 d D
C16 C 0.1907(4) 0.36848(17) 0.4439(4) 0.0300(13) Uani 1 1 d .
C17 C 0.1232(4) 0.35707(18) 0.5158(4) 0.0321(13) Uani 1 1 d .
C18 C 0.1153(4) 0.3162(2) 0.5576(4) 0.0421(16) Uani 1 1 d .
H18 H 0.1495 0.2919 0.5429 0.05 Uiso 1 1 calc R
C19 C 0.0458(5) 0.3196(2) 0.6255(4) 0.0480(17) Uani 1 1 d .
H19 H 0.0267 0.2978 0.6637 0.058 Uiso 1 1 calc R
C20 C 0.0099(5) 0.3615(2) 0.6259(4) 0.0435(16) Uani 1 1 d .
H20 H -0.0369 0.3719 0.6638 0.052 Uiso 1 1 calc R
C21 C 0.0582(4) 0.38492(19) 0.5579(4) 0.0360(14) Uani 1 1 d .
H21 H 0.0488 0.4134 0.5437 0.043 Uiso 1 1 calc R
C22 C -0.0515(6) 0.3250(4) 0.3548(5) 0.080(3) Uani 1 1 d .
H22 H -0.0066 0.3273 0.3095 0.096 Uiso 1 1 calc R
C23 C -0.0720(6) 0.2889(3) 0.4047(7) 0.083(3) Uani 1 1 d .
H23 H -0.0446 0.2623 0.3977 0.099 Uiso 1 1 calc R
C24 C -0.1424(5) 0.3000(2) 0.4685(6) 0.058(2) Uani 1 1 d .
H24 H -0.1681 0.2819 0.5117 0.07 Uiso 1 1 calc R
C25 C -0.1661(5) 0.3420(2) 0.4555(5) 0.0512(18) Uani 1 1 d .
H25 H -0.2109 0.3573 0.4878 0.061 Uiso 1 1 calc R
C26 C -0.1113(6) 0.3571(3) 0.3857(5) 0.071(3) Uani 1 1 d .
H26 H -0.1138 0.3847 0.3627 0.085 Uiso 1 1 calc R
C27 C 0.3261(4) 0.35403(19) 0.6264(4) 0.0351(14) Uani 1 1 d .
C28 C 0.3554(5) 0.3124(2) 0.6382(5) 0.0421(15) Uani 1 1 d .
C29 C 0.3423(5) 0.2897(2) 0.7195(6) 0.060(2) Uani 1 1 d .
C30 C 0.3046(6) 0.3088(3) 0.7930(5) 0.068(2) Uani 1 1 d .
C31 C 0.2787(5) 0.3504(3) 0.7856(5) 0.061(2) Uani 1 1 d .
C32 C 0.2882(5) 0.3723(2) 0.7040(4) 0.0409(15) Uani 1 1 d .
C33 C 0.6531(5) 0.47473(19) 0.1192(5) 0.0439(16) Uani 1 1 d .
H33 H 0.6606 0.4857 0.0596 0.053 Uiso 1 1 calc R
C34 C 0.6486(5) 0.5026(2) 0.1938(5) 0.0553(19) Uani 1 1 d .
H34 H 0.6563 0.5315 0.1856 0.066 Uiso 1 1 calc R
C35 C 0.6326(5) 0.4862(2) 0.2789(5) 0.056(2) Uani 1 1 d .
H35 H 0.6248 0.5044 0.3292 0.067 Uiso 1 1 calc R
C36 C 0.6042(5) 0.4257(3) 0.3802(5) 0.055(2) Uani 1 1 d .
H36 H 0.5963 0.4438 0.4306 0.066 Uiso 1 1 calc R
C37 C 0.5935(5) 0.3842(3) 0.3910(4) 0.0493(18) Uani 1 1 d .
H37 H 0.5734 0.3739 0.4475 0.059 Uiso 1 1 calc R
C38 C 0.6017(4) 0.3122(2) 0.3349(5) 0.0478(18) Uani 1 1 d .
H38 H 0.5816 0.3032 0.3924 0.057 Uiso 1 1 calc R
C39 C 0.6203(5) 0.2830(2) 0.2687(5) 0.0481(17) Uani 1 1 d .
H39 H 0.6102 0.2545 0.2795 0.058 Uiso 1 1 calc R
C40 C 0.6549(4) 0.29666(19) 0.1842(4) 0.0373(14) Uani 1 1 d .
H40 H 0.6698 0.2766 0.1398 0.045 Uiso 1 1 calc R
C41 C 0.6677(4) 0.33895(18) 0.1643(4) 0.0294(13) Uani 1 1 d .
C42 C 0.6406(4) 0.36995(19) 0.2304(4) 0.0325(13) Uani 1 1 d .
C43 C 0.6391(4) 0.41503(19) 0.2157(4) 0.0334(14) Uani 1 1 d .
C44 C 0.6275(5) 0.4424(2) 0.2931(5) 0.0460(17) Uani 1 1 d .
C45 C 0.6120(4) 0.3556(2) 0.3186(4) 0.0386(15) Uani 1 1 d .
C46 C 0.7109(4) 0.34680(17) 0.0736(4) 0.0287(12) Uani 1 1 d D
C47 C 0.7913(4) 0.37212(17) 0.0559(4) 0.0288(12) Uani 1 1 d .
C48 C 0.8562(4) 0.36420(17) -0.0210(4) 0.0279(12) Uani 1 1 d .
C49 C 0.8534(4) 0.32807(19) -0.0823(4) 0.0361(14) Uani 1 1 d .
H49 H 0.8108 0.3051 -0.0807 0.043 Uiso 1 1 calc R
C50 C 0.9269(5) 0.3336(2) -0.1453(4) 0.0408(15) Uani 1 1 d .
H50 H 0.9404 0.315 -0.193 0.049 Uiso 1 1 calc R
C51 C 0.9766(5) 0.3722(2) -0.1242(4) 0.0397(15) Uani 1 1 d .
H51 H 1.0286 0.3833 -0.1548 0.048 Uiso 1 1 calc R
C52 C 0.9325(4) 0.39075(18) -0.0479(4) 0.0342(14) Uani 1 1 d .
H52 H 0.9508 0.4164 -0.0198 0.041 Uiso 1 1 calc R
C53 C 1.0067(5) 0.3044(2) 0.1189(5) 0.0487(17) Uani 1 1 d .
H53 H 0.9591 0.3028 0.1618 0.058 Uiso 1 1 calc R
C54 C 1.0200(6) 0.2747(2) 0.0473(5) 0.058(2) Uani 1 1 d .
H54 H 0.9833 0.2502 0.0347 0.07 Uiso 1 1 calc R
C55 C 1.0991(5) 0.2890(3) -0.0013(5) 0.057(2) Uani 1 1 d .
H55 H 1.1243 0.2756 -0.0522 0.069 Uiso 1 1 calc R
C56 C 1.1339(5) 0.3275(3) 0.0405(5) 0.057(2) Uani 1 1 d .
H56 H 1.1857 0.3438 0.0215 0.068 Uiso 1 1 calc R
C57 C 1.0775(5) 0.3369(2) 0.1148(5) 0.0516(18) Uani 1 1 d .
H57 H 1.0851 0.3603 0.1545 0.062 Uiso 1 1 calc R
C58 C 0.6460(4) 0.37009(18) -0.1260(4) 0.0303(13) Uani 1 1 d .
C59 C 0.6004(4) 0.3317(2) -0.1456(4) 0.0404(15) Uani 1 1 d .
C60 C 0.6036(5) 0.3120(2) -0.2330(5) 0.0560(19) Uani 1 1 d .
C61 C 0.6496(6) 0.3306(3) -0.3028(5) 0.063(2) Uani 1 1 d .
C62 C 0.6920(5) 0.3695(3) -0.2877(5) 0.0534(19) Uani 1 1 d .
C63 C 0.6913(5) 0.3877(2) -0.2000(4) 0.0391(15) Uani 1 1 d .
F28 F 0.3972(3) 0.29164(11) 0.5678(3) 0.0561(10) Uani 1 1 d .
F29 F 0.3649(4) 0.24780(14) 0.7233(4) 0.0888(16) Uani 1 1 d .
F30 F 0.2945(4) 0.28698(19) 0.8732(4) 0.108(2) Uani 1 1 d .
F31 F 0.2417(4) 0.37053(18) 0.8591(3) 0.0901(16) Uani 1 1 d .
F32 F 0.2573(3) 0.41278(12) 0.6990(3) 0.0513(9) Uani 1 1 d .
F59 F 0.5514(3) 0.31202(12) -0.0796(3) 0.0578(10) Uani 1 1 d .
F60 F 0.5614(4) 0.27348(14) -0.2461(3) 0.0871(15) Uani 1 1 d .
F61 F 0.6514(4) 0.31176(17) -0.3880(3) 0.0939(17) Uani 1 1 d .
F62 F 0.7371(3) 0.38888(16) -0.3564(3) 0.0764(14) Uani 1 1 d .
F63 F 0.7376(3) 0.42539(11) -0.1878(2) 0.0475(9) Uani 1 1 d .
C70 C 0.1548(14) 0.4826(6) 0.0451(14) 0.245(6) Uani 1 1 d D
H70A H 0.1833 0.4571 0.0232 0.367 Uiso 1 1 calc R
H70B H 0.2064 0.5028 0.0616 0.367 Uiso 1 1 calc R
H70C H 0.109 0.4941 -0.0041 0.367 Uiso 1 1 calc R
C71 C 0.1015(15) 0.4732(6) 0.1295(14) 0.245(6) Uani 1 1 d D
H71A H 0.0522 0.4517 0.1116 0.294 Uiso 1 1 calc R
H71B H 0.149 0.4609 0.177 0.294 Uiso 1 1 calc R
C72 C 0.0506(15) 0.5083(5) 0.1749(14) 0.245(6) Uani 1 1 d D
H72A H 0.0026 0.5219 0.1299 0.294 Uiso 1 1 calc R
H72B H 0.098 0.5291 0.2008 0.294 Uiso 1 1 calc R
C73 C 0.0007(13) 0.4873(6) 0.2511(12) 0.245(6) Uani 1 1 d D
H73A H 0.0503 0.47 0.2865 0.294 Uiso 1 1 calc R
H73B H -0.0479 0.468 0.2204 0.294 Uiso 1 1 calc R
C74 C -0.0507(15) 0.5116(6) 0.3217(14) 0.245(6) Uani 1 1 d D
H74A H -0.0925 0.5322 0.2864 0.294 Uiso 1 1 calc R
H74B H 0.0001 0.5275 0.3592 0.294 Uiso 1 1 calc R
C75 C -0.1154(14) 0.4903(5) 0.3918(14) 0.245(6) Uani 1 1 d D
H75A H -0.1437 0.5116 0.4294 0.367 Uiso 1 1 calc R
H75B H -0.0752 0.4716 0.4324 0.367 Uiso 1 1 calc R
H75C H -0.1676 0.4746 0.3574 0.367 Uiso 1 1 calc R
H15 H 0.276(3) 0.3177(9) 0.453(3) 0.018(13) Uiso 1 1 d D
H46 H 0.701(3) 0.3243(10) 0.032(3) 0.021(13) Uiso 1 1 d D

loop_
_atom_site_aniso_label
_atom_site_aniso_U_11
_atom_site_aniso_U_22
_atom_site_aniso_U_33
_atom_site_aniso_U_23
_atom_site_aniso_U_13
_atom_site_aniso_U_12
Pt1 0.03015(12) 0.02617(12) 0.02817(12) -0.00027(9) 0.00431(9) -0.00063(9)
Pt2 0.02972(12) 0.02607(12) 0.02610(12) 0.00209(9) 0.00305(9) 0.00199(9)
Cl1 0.0333(8) 0.0344(8) 0.0390(8) 0.0124(6) 0.0041(6) 0.0020(6)
Cl2 0.0381(8) 0.0463(9) 0.0375(8) -0.0115(7) 0.0034(7) -0.0073(7)
Cl3 0.0318(7) 0.0393(8) 0.0302(7) -0.0091(6) 0.0004(6) -0.0006(6)
Cl4 0.0415(8) 0.0425(9) 0.0344(8) 0.0130(7) 0.0058(7) 0.0129(7)
N1 0.030(3) 0.030(3) 0.037(3) 0.009(2) 0.005(2) -0.004(2)
N2 0.031(3) 0.037(3) 0.031(3) -0.007(2) 0.000(2) 0.004(2)
Fe1 0.0323(5) 0.0337(5) 0.0319(4) 0.0003(4) 0.0082(4) -0.0023(4)
Fe2 0.0315(4) 0.0342(5) 0.0281(4) 0.0029(4) 0.0077(3) 0.0027(4)
C2 0.048(4) 0.030(3) 0.047(4) 0.003(3) 0.001(3) -0.009(3)
C3 0.056(4) 0.030(4) 0.069(5) 0.013(3) 0.003(4) -0.013(3)
C4 0.045(4) 0.053(5) 0.062(5) 0.028(4) 0.000(4) -0.009(3)
C5 0.041(4) 0.064(5) 0.045(4) 0.022(4) 0.008(3) -0.003(3)
C6 0.032(4) 0.089(6) 0.029(3) 0.006(4) 0.007(3) -0.002(4)
C7 0.040(4) 0.070(5) 0.037(4) -0.011(4) 0.004(3) 0.008(3)
C8 0.047(4) 0.045(4) 0.048(4) -0.018(3) -0.003(3) 0.011(3)
C9 0.036(3) 0.040(4) 0.041(4) -0.007(3) 0.001(3) 0.005(3)
C10 0.026(3) 0.039(3) 0.030(3) 0.000(3) 0.000(2) 0.001(3)
C11 0.021(3) 0.044(4) 0.029(3) 0.003(3) 0.000(2) -0.002(3)
C12 0.020(3) 0.044(4) 0.037(3) 0.009(3) 0.003(2) -0.005(3)
C13 0.030(3) 0.051(4) 0.037(4) 0.012(3) 0.001(3) -0.009(3)
C14 0.026(3) 0.061(4) 0.034(3) 0.000(3) 0.000(3) 0.002(3)
C15 0.032(3) 0.019(3) 0.029(3) 0.002(2) 0.002(2) -0.005(2)
C16 0.029(3) 0.029(3) 0.032(3) 0.009(2) 0.000(2) -0.003(2)
C17 0.029(3) 0.036(3) 0.031(3) 0.005(3) 0.004(2) -0.002(3)
C18 0.029(3) 0.045(4) 0.053(4) 0.022(3) 0.007(3) 0.006(3)
C19 0.044(4) 0.057(5) 0.044(4) 0.024(3) 0.010(3) -0.003(3)
C20 0.040(4) 0.067(5) 0.024(3) -0.003(3) 0.006(3) -0.004(3)
C21 0.041(3) 0.040(4) 0.028(3) -0.003(3) 0.004(3) -0.002(3)
C22 0.069(6) 0.130(9) 0.043(5) -0.035(5) 0.015(4) -0.042(6)
C23 0.048(5) 0.068(6) 0.132(8) -0.060(6) 0.007(5) -0.006(4)
C24 0.042(4) 0.057(5) 0.076(5) -0.002(4) 0.005(4) -0.017(4)
C25 0.037(4) 0.070(5) 0.045(4) -0.005(4) -0.003(3) 0.009(3)
C26 0.079(6) 0.083(6) 0.045(5) 0.022(4) -0.030(4) -0.026(5)
C27 0.030(3) 0.045(4) 0.030(3) 0.010(3) 0.003(3) 0.004(3)
C28 0.039(4) 0.043(4) 0.046(4) 0.006(3) 0.008(3) 0.009(3)
C29 0.052(4) 0.059(5) 0.072(5) 0.035(4) 0.012(4) 0.012(4)
C30 0.061(5) 0.096(7) 0.051(5) 0.048(5) 0.020(4) 0.016(5)
C31 0.054(5) 0.101(7) 0.029(4) 0.011(4) 0.015(3) 0.016(4)
C32 0.041(4) 0.048(4) 0.034(4) 0.003(3) 0.010(3) 0.008(3)
C33 0.054(4) 0.027(3) 0.049(4) -0.004(3) 0.002(3) 0.005(3)
C34 0.058(5) 0.038(4) 0.066(5) -0.016(4) -0.015(4) 0.014(3)
C35 0.055(4) 0.057(5) 0.053(5) -0.028(4) -0.012(4) 0.024(4)
C36 0.045(4) 0.085(6) 0.036(4) -0.020(4) 0.000(3) 0.021(4)
C37 0.034(4) 0.089(6) 0.025(3) -0.003(4) 0.004(3) 0.011(4)
C38 0.032(4) 0.076(5) 0.037(4) 0.014(4) 0.010(3) -0.010(3)
C39 0.048(4) 0.050(4) 0.045(4) 0.020(3) 0.000(3) -0.013(3)
C40 0.036(3) 0.036(4) 0.040(4) 0.009(3) 0.005(3) 0.000(3)
C41 0.024(3) 0.035(3) 0.028(3) 0.004(2) -0.004(2) -0.001(2)
C42 0.024(3) 0.044(4) 0.028(3) 0.002(3) -0.003(2) 0.008(3)
C43 0.022(3) 0.047(4) 0.030(3) -0.009(3) 0.000(2) 0.010(3)
C44 0.036(4) 0.057(5) 0.043(4) -0.016(3) -0.008(3) 0.021(3)
C45 0.019(3) 0.067(5) 0.029(3) 0.006(3) 0.000(2) 0.006(3)
C46 0.033(3) 0.020(3) 0.033(3) 0.002(2) 0.000(3) 0.006(2)
C47 0.033(3) 0.026(3) 0.027(3) -0.004(2) -0.003(2) 0.003(2)
C48 0.028(3) 0.030(3) 0.026(3) -0.002(2) 0.001(2) 0.004(2)
C49 0.030(3) 0.039(4) 0.039(3) -0.013(3) -0.001(3) -0.001(3)
C50 0.046(4) 0.055(4) 0.021(3) -0.006(3) 0.007(3) 0.008(3)
C51 0.046(4) 0.047(4) 0.028(3) 0.010(3) 0.012(3) 0.007(3)
C52 0.044(4) 0.029(3) 0.029(3) 0.004(2) 0.005(3) 0.005(3)
C53 0.057(4) 0.052(4) 0.039(4) 0.020(3) 0.014(3) 0.010(4)
C54 0.080(5) 0.038(4) 0.058(5) 0.011(3) 0.015(4) 0.022(4)
C55 0.052(4) 0.074(5) 0.049(4) 0.013(4) 0.018(4) 0.032(4)
C56 0.032(4) 0.093(6) 0.045(4) 0.020(4) 0.002(3) 0.004(4)
C57 0.051(4) 0.067(5) 0.034(4) 0.008(3) -0.011(3) 0.011(4)
C58 0.033(3) 0.035(3) 0.022(3) 0.000(2) -0.001(2) 0.005(3)
C59 0.039(4) 0.046(4) 0.035(3) -0.003(3) 0.000(3) -0.008(3)
C60 0.063(5) 0.049(4) 0.052(5) -0.016(4) -0.020(4) -0.001(4)
C61 0.070(5) 0.086(6) 0.030(4) -0.022(4) -0.006(4) 0.015(5)
C62 0.051(4) 0.077(5) 0.033(4) 0.000(4) 0.009(3) 0.012(4)
C63 0.039(3) 0.043(4) 0.035(3) 0.000(3) 0.002(3) 0.008(3)
F28 0.066(3) 0.045(2) 0.058(2) 0.0024(19) 0.008(2) 0.0217(19)
F29 0.090(3) 0.064(3) 0.115(4) 0.054(3) 0.020(3) 0.022(3)
F30 0.098(4) 0.149(5) 0.084(4) 0.078(4) 0.044(3) 0.042(3)
F31 0.092(4) 0.138(5) 0.046(3) 0.014(3) 0.036(3) 0.035(3)
F32 0.056(2) 0.052(2) 0.047(2) -0.0102(18) 0.0111(18) 0.0106(19)
F59 0.067(3) 0.050(2) 0.056(2) 0.0021(19) 0.001(2) -0.022(2)
F60 0.103(4) 0.066(3) 0.086(3) -0.033(3) -0.023(3) -0.015(3)
F61 0.115(4) 0.122(4) 0.042(3) -0.039(3) -0.007(3) 0.017(3)
F62 0.084(3) 0.116(4) 0.033(2) 0.007(2) 0.024(2) 0.013(3)
F63 0.052(2) 0.047(2) 0.045(2) 0.0125(18) 0.0120(17) -0.0004(18)
C70 0.206(12) 0.150(9) 0.37(2) 0.005(8) -0.038(9) 0.003(6)
C71 0.206(12) 0.150(9) 0.37(2) 0.005(8) -0.038(9) 0.003(6)
C72 0.206(12) 0.150(9) 0.37(2) 0.005(8) -0.038(9) 0.003(6)
C73 0.206(12) 0.150(9) 0.37(2) 0.005(8) -0.038(9) 0.003(6)
C74 0.206(12) 0.150(9) 0.37(2) 0.005(8) -0.038(9) 0.003(6)
C75 0.206(12) 0.150(9) 0.37(2) 0.005(8) -0.038(9) 0.003(6)

loop_
_atom_type_symbol
_atom_type_description
_atom_type_scat_dispersion_real
_atom_type_scat_dispersion_imag
_atom_type_scat_source
C C 0.0033 0.0016 'International Tables Vol C Tables 4.2.6.8 and 6.1.1.4'
H H 0 0 'International Tables Vol C Tables 4.2.6.8 and 6.1.1.4'
N N 0.0061 0.0033 'International Tables Vol C Tables 4.2.6.8 and 6.1.1.4'
F F 0.0171 0.0103 'International Tables Vol C Tables 4.2.6.8 and 6.1.1.4'
Fe Fe 0.3463 0.8444 'International Tables Vol C Tables 4.2.6.8 and 6.1.1.4'
Pt Pt -1.7033 8.3905 'International Tables Vol C Tables 4.2.6.8 and 6.1.1.4'
Cl Cl 0.1484 0.1585 'International Tables Vol C Tables 4.2.6.8 and 6.1.1.4'

loop_
_geom_angle_atom_site_label_1
_geom_angle_atom_site_label_2
_geom_angle_atom_site_label_3
_geom_angle
C27 Pt1 N1 175.6(2)
C27 Pt1 C15 94.1(2)
N1 Pt1 C15 89.9(2)
C27 Pt1 C16 93.4(2)
N1 Pt1 C16 88.70(18)
C15 Pt1 C16 38.0(2)
C27 Pt1 Cl2 86.20(17)
N1 Pt1 Cl2 90.73(13)
C15 Pt1 Cl2 157.48(16)
C16 Pt1 Cl2 164.48(15)
C58 Pt2 C46 93.0(2)
C58 Pt2 N2 176.7(2)
C46 Pt2 N2 90.3(2)
C58 Pt2 C47 94.8(2)
C46 Pt2 C47 37.9(2)
N2 Pt2 C47 88.06(18)
C58 Pt2 Cl4 86.29(16)
C46 Pt2 Cl4 158.69(16)
N2 Pt2 Cl4 90.50(13)
C47 Pt2 Cl4 163.40(15)
C2 N1 C12 120.3(5)
C2 N1 Pt1 112.9(4)
C12 N1 Pt1 126.8(4)
C33 N2 C43 120.3(5)
C33 N2 Pt2 114.0(4)
C43 N2 Pt2 125.7(4)
C17 Fe1 C26 120.6(3)
C17 Fe1 C22 108.7(3)
C26 Fe1 C22 40.3(3)
C17 Fe1 C24 165.7(3)
C26 Fe1 C24 66.4(3)
C22 Fe1 C24 67.8(3)
C17 Fe1 C18 41.4(2)
C26 Fe1 C18 154.5(3)
C22 Fe1 C18 119.3(3)
C24 Fe1 C18 127.0(3)
C17 Fe1 C19 68.7(2)
C26 Fe1 C19 164.3(3)
C22 Fe1 C19 153.1(4)
C24 Fe1 C19 107.8(3)
C18 Fe1 C19 40.7(2)
C17 Fe1 C21 40.9(2)
C26 Fe1 C21 109.2(3)
C22 Fe1 C21 128.0(3)
C24 Fe1 C21 152.2(3)
C18 Fe1 C21 69.3(3)
C19 Fe1 C21 68.6(3)
C17 Fe1 C20 68.8(2)
C26 Fe1 C20 127.6(4)
C22 Fe1 C20 165.5(4)
C24 Fe1 C20 118.2(3)
C18 Fe1 C20 68.9(3)
C19 Fe1 C20 40.6(3)
C21 Fe1 C20 41.0(2)
C17 Fe1 C25 153.5(3)
C26 Fe1 C25 39.7(3)
C22 Fe1 C25 67.9(3)
C24 Fe1 C25 39.5(3)
C18 Fe1 C25 163.8(3)
C19 Fe1 C25 126.6(3)
C21 Fe1 C25 119.1(3)
C20 Fe1 C25 107.6(3)
C17 Fe1 C23 127.8(3)
C26 Fe1 C23 66.6(4)
C22 Fe1 C23 39.8(4)
C24 Fe1 C23 40.8(3)
C18 Fe1 C23 108.0(3)
C19 Fe1 C23 119.3(4)
C21 Fe1 C23 165.4(3)
C20 Fe1 C23 152.8(4)
C25 Fe1 C23 67.4(3)
C53 Fe2 C49 117.4(3)
C53 Fe2 C56 67.7(3)
C49 Fe2 C56 165.7(3)
C53 Fe2 C54 40.7(3)
C49 Fe2 C54 106.3(3)
C56 Fe2 C54 68.2(3)
C53 Fe2 C48 109.2(2)
C49 Fe2 C48 41.4(2)
C56 Fe2 C48 152.1(3)
C54 Fe2 C48 128.7(3)
C53 Fe2 C57 40.7(3)
C49 Fe2 C57 152.0(3)
C56 Fe2 C57 40.0(3)
C54 Fe2 C57 68.6(3)
C48 Fe2 C57 119.2(3)
C53 Fe2 C55 67.8(3)
C49 Fe2 C55 126.8(3)
C56 Fe2 C55 40.7(3)
C54 Fe2 C55 40.3(3)
C48 Fe2 C55 166.2(3)
C57 Fe2 C55 68.0(3)
C53 Fe2 C50 149.9(3)
C49 Fe2 C50 40.6(2)
C56 Fe2 C50 128.5(3)
C54 Fe2 C50 115.7(3)
C48 Fe2 C50 68.7(2)
C57 Fe2 C50 166.9(3)
C55 Fe2 C50 106.7(3)
C53 Fe2 C52 131.2(3)
C49 Fe2 C52 68.5(2)
C56 Fe2 C52 119.3(3)
C54 Fe2 C52 168.2(3)
C48 Fe2 C52 40.5(2)
C57 Fe2 C52 110.6(3)
C55 Fe2 C52 151.3(3)
C50 Fe2 C52 67.8(2)
C53 Fe2 C51 169.0(3)
C49 Fe2 C51 68.5(3)
C56 Fe2 C51 108.9(3)
C54 Fe2 C51 149.0(3)
C48 Fe2 C51 68.6(2)
C57 Fe2 C51 130.1(3)
C55 Fe2 C51 117.0(3)
C50 Fe2 C51 40.4(2)
C52 Fe2 C51 40.4(2)
N1 C2 C3 122.9(6)
N1 C2 H2 118.6
C3 C2 H2 118.6
C4 C3 C2 118.3(6)
C4 C3 H3 120.8
C2 C3 H3 120.8
C3 C4 C13 119.4(6)
C3 C4 H4 120.3
C13 C4 H4 120.3
C6 C5 C13 119.7(6)
C6 C5 H5 120.1
C13 C5 H5 120.1
C5 C6 C14 121.7(6)
C5 C6 H6 119.2
C14 C6 H6 119.2
C8 C7 C14 121.2(6)
C8 C7 H7 119.4
C14 C7 H7 119.4
C7 C8 C9 119.9(6)
C7 C8 H8 120.1
C9 C8 H8 120.1
C10 C9 C8 121.4(6)
C10 C9 H9 119.3
C8 C9 H9 119.3
C9 C10 C11 119.7(5)
C9 C10 C15 112.7(5)
C11 C10 C15 127.5(5)
C10 C11 C14 117.9(5)
C10 C11 C12 125.9(5)
C14 C11 C12 116.3(5)
N1 C12 C13 118.2(6)
N1 C12 C11 121.6(5)
C13 C12 C11 120.2(5)
C4 C13 C12 120.4(6)
C4 C13 C5 119.0(6)
C12 C13 C5 120.6(6)
C7 C14 C6 119.8(6)
C7 C14 C11 119.6(6)
C6 C14 C11 120.6(6)
C16 C15 C10 129.2(5)
C16 C15 Pt1 74.3(3)
C10 C15 Pt1 113.4(4)
C16 C15 H15 115(3)
C10 C15 H15 112(3)
Pt1 C15 H15 103(3)
C15 C16 C17 123.6(5)
C15 C16 Cl1 120.0(4)
C17 C16 Cl1 111.6(4)
C15 C16 Pt1 67.6(3)
C17 C16 Pt1 112.3(4)
Cl1 C16 Pt1 112.5(3)
C21 C17 C18 108.3(5)
C21 C17 C16 126.0(5)
C18 C17 C16 125.6(5)
C21 C17 Fe1 70.0(3)
C18 C17 Fe1 69.5(3)
C16 C17 Fe1 128.2(4)
C19 C18 C17 107.1(6)
C19 C18 Fe1 69.8(3)
C17 C18 Fe1 69.1(3)
C19 C18 H18 126.5
C17 C18 H18 126.5
Fe1 C18 H18 126.2
C18 C19 C20 109.0(5)
C18 C19 Fe1 69.5(3)
C20 C19 Fe1 69.8(4)
C18 C19 H19 125.5
C20 C19 H19 125.5
Fe1 C19 H19 126.8
C19 C20 C21 107.9(5)
C19 C20 Fe1 69.6(4)
C21 C20 Fe1 69.4(3)
C19 C20 H20 126.1
C21 C20 H20 126.1
Fe1 C20 H20 126.5
C17 C21 C20 107.7(5)
C17 C21 Fe1 69.2(3)
C20 C21 Fe1 69.6(3)
C17 C21 H21 126.1
C20 C21 H21 126.1
Fe1 C21 H21 126.7
C23 C22 C26 106.9(7)
C23 C22 Fe1 70.7(5)
C26 C22 Fe1 69.8(4)
C23 C22 H22 126.6
C26 C22 H22 126.6
Fe1 C22 H22 124.6
C22 C23 C24 107.6(8)
C22 C23 Fe1 69.5(4)
C24 C23 Fe1 69.1(4)
C22 C23 H23 126.2
C24 C23 H23 126.2
Fe1 C23 H23 126.8
C25 C24 C23 108.3(7)
C25 C24 Fe1 70.7(4)
C23 C24 Fe1 70.1(4)
C25 C24 H24 125.8
C23 C24 H24 125.8
Fe1 C24 H24 125
C24 C25 C26 107.3(7)
C24 C25 Fe1 69.8(4)
C26 C25 Fe1 69.6(4)
C24 C25 H25 126.3
C26 C25 H25 126.3
Fe1 C25 H25 125.9
C25 C26 C22 109.8(8)
C25 C26 Fe1 70.8(4)
C22 C26 Fe1 69.9(5)
C25 C26 H26 125.1
C22 C26 H26 125.1
Fe1 C26 H26 125.9
C28 C27 C32 115.2(5)
C28 C27 Pt1 124.6(4)
C32 C27 Pt1 120.2(5)
F28 C28 C27 120.3(5)
F28 C28 C29 117.2(6)
C27 C28 C29 122.6(6)
C30 C29 F29 120.4(7)
C30 C29 C28 120.1(7)
F29 C29 C28 119.5(7)
C29 C30 F30 120.0(8)
C29 C30 C31 119.1(6)
F30 C30 C31 120.9(8)
F31 C31 C30 120.3(7)
F31 C31 C32 118.9(7)
C30 C31 C32 120.8(7)
F32 C32 C31 118.3(6)
F32 C32 C27 119.4(5)
C31 C32 C27 122.2(6)
N2 C33 C34 123.3(6)
N2 C33 H33 118.4
C34 C33 H33 118.4
C35 C34 C33 117.7(7)
C35 C34 H34 121.2
C33 C34 H34 121.2
C34 C35 C44 121.3(6)
C34 C35 H35 119.4
C44 C35 H35 119.4
C37 C36 C44 120.5(6)
C37 C36 H36 119.8
C44 C36 H36 119.8
C36 C37 C45 121.4(6)
C36 C37 H37 119.3
C45 C37 H37 119.3
C39 C38 C45 121.7(6)
C39 C38 H38 119.2
C45 C38 H38 119.2
C38 C39 C40 118.9(6)
C38 C39 H39 120.6
C40 C39 H39 120.6
C41 C40 C39 122.2(6)
C41 C40 H40 118.9
C39 C40 H40 118.9
C40 C41 C42 119.1(5)
C40 C41 C46 114.0(5)
C42 C41 C46 126.9(5)
C45 C42 C41 117.9(5)
C45 C42 C43 116.3(5)
C41 C42 C43 125.9(5)
N2 C43 C44 118.3(6)
N2 C43 C42 122.1(5)
C44 C43 C42 119.6(5)
C35 C44 C36 121.0(6)
C35 C44 C43 118.8(6)
C36 C44 C43 120.0(7)
C38 C45 C37 118.9(6)
C38 C45 C42 119.9(6)
C37 C45 C42 121.2(6)
C47 C46 C41 129.1(5)
C47 C46 Pt2 74.8(3)
C41 C46 Pt2 113.0(4)
C47 C46 H46 114(3)
C41 C46 H46 112(3)
Pt2 C46 H46 106(3)
C46 C47 C48 124.1(5)
C46 C47 Cl3 120.7(4)
C48 C47 Cl3 110.8(4)
C46 C47 Pt2 67.3(3)
C48 C47 Pt2 111.3(3)
Cl3 C47 Pt2 113.3(3)
C52 C48 C49 106.8(5)
C52 C48 C47 126.6(5)
C49 C48 C47 126.6(5)
C52 C48 Fe2 69.9(3)
C49 C48 Fe2 68.7(3)
C47 C48 Fe2 126.4(4)
C50 C49 C48 107.8(5)
C50 C49 Fe2 70.3(3)
C48 C49 Fe2 69.8(3)
C50 C49 H49 126.1
C48 C49 H49 126.1
Fe2 C49 H49 125.3
C49 C50 C51 108.9(5)
C49 C50 Fe2 69.0(3)
C51 C50 Fe2 70.4(3)
C49 C50 H50 125.6
C51 C50 H50 125.6
Fe2 C50 H50 126.6
C50 C51 C52 107.1(5)
C50 C51 Fe2 69.2(3)
C52 C51 Fe2 69.2(3)
C50 C51 H51 126.4
C52 C51 H51 126.4
Fe2 C51 H51 126.7
C48 C52 C51 109.4(5)
C48 C52 Fe2 69.6(3)
C51 C52 Fe2 70.4(3)
C48 C52 H52 125.3
C51 C52 H52 125.3
Fe2 C52 H52 126.3
C54 C53 C57 108.9(6)
C54 C53 Fe2 70.3(4)
C57 C53 Fe2 70.4(4)
C54 C53 H53 125.5
C57 C53 H53 125.5
Fe2 C53 H53 125.3
C55 C54 C53 107.2(7)
C55 C54 Fe2 70.0(4)
C53 C54 Fe2 69.0(4)
C55 C54 H54 126.4
C53 C54 H54 126.4
Fe2 C54 H54 126.2
C54 C55 C56 108.1(6)
C54 C55 Fe2 69.7(4)
C56 C55 Fe2 69.5(4)
C54 C55 H55 126
C56 C55 H55 126
Fe2 C55 H55 126.4
C57 C56 C55 108.5(7)
C57 C56 Fe2 70.1(4)
C55 C56 Fe2 69.8(4)
C57 C56 H56 125.7
C55 C56 H56 125.7
Fe2 C56 H56 125.9
C56 C57 C53 107.3(7)
C56 C57 Fe2 69.9(4)
C53 C57 Fe2 68.8(4)
C56 C57 H57 126.4
C53 C57 H57 126.4
Fe2 C57 H57 126.4
C59 C58 C63 115.1(5)
C59 C58 Pt2 123.7(4)
C63 C58 Pt2 121.3(4)
F59 C59 C58 120.4(5)
F59 C59 C60 118.0(6)
C58 C59 C60 121.6(6)
F60 C60 C61 120.6(7)
F60 C60 C59 118.6(7)
C61 C60 C59 120.8(7)
F61 C61 C60 120.9(8)
F61 C61 C62 119.7(8)
C60 C61 C62 119.4(6)
F62 C62 C61 120.5(7)
F62 C62 C63 120.6(7)
C61 C62 C63 118.8(7)
F63 C63 C62 116.3(6)
F63 C63 C58 119.6(5)
C62 C63 C58 124.1(6)
C71 C70 H70A 109.5
C71 C70 H70B 109.5
H70A C70 H70B 109.5
C71 C70 H70C 109.5
H70A C70 H70C 109.5
H70B C70 H70C 109.5
C72 C71 C70 118.7(17)
C72 C71 H71A 107.6
C70 C71 H71A 107.6
C72 C71 H71B 107.6
C70 C71 H71B 107.6
H71A C71 H71B 107.1
C71 C72 C73 104.1(15)
C71 C72 H72A 110.9
C73 C72 H72A 110.9
C71 C72 H72B 110.9
C73 C72 H72B 110.9
H72A C72 H72B 108.9
C72 C73 C74 122.2(19)
C72 C73 H73A 106.8
C74 C73 H73A 106.8
C72 C73 H73B 106.8
C74 C73 H73B 106.8
H73A C73 H73B 106.6
C73 C74 C75 122.6(17)
C73 C74 H74A 106.7
C75 C74 H74A 106.7
C73 C74 H74B 106.7
C75 C74 H74B 106.7
H74A C74 H74B 106.6
C74 C75 H75A 109.5
C74 C75 H75B 109.5
H75A C75 H75B 109.5
C74 C75 H75C 109.5
H75A C75 H75C 109.5
H75B C75 H75C 109.5

loop_
_geom_bond_atom_site_label_1
_geom_bond_atom_site_label_2
_geom_bond_distance
Pt1 C27 2.024(6)
Pt1 N1 2.095(4)
Pt1 C15 2.098(5)
Pt1 C16 2.185(5)
Pt1 Cl2 2.3048(15)
Pt2 C58 2.017(5)
Pt2 C46 2.093(5)
Pt2 N2 2.107(4)
Pt2 C47 2.190(5)
Pt2 Cl4 2.3059(14)
Cl1 C16 1.770(5)
Cl3 C47 1.761(5)
N1 C2 1.339(7)
N1 C12 1.365(7)
N2 C33 1.343(7)
N2 C43 1.372(7)
Fe1 C17 2.026(6)
Fe1 C26 2.026(7)
Fe1 C22 2.027(7)
Fe1 C24 2.030(7)
Fe1 C18 2.030(6)
Fe1 C19 2.035(6)
Fe1 C21 2.036(6)
Fe1 C20 2.038(6)
Fe1 C25 2.041(6)
Fe1 C23 2.042(7)
Fe2 C53 2.018(6)
Fe2 C49 2.023(6)
Fe2 C56 2.036(6)
Fe2 C54 2.036(6)
Fe2 C48 2.038(5)
Fe2 C57 2.038(6)
Fe2 C55 2.040(6)
Fe2 C50 2.040(6)
Fe2 C52 2.041(6)
Fe2 C51 2.056(6)
C2 C3 1.392(8)
C2 H2 0.93
C3 C4 1.361(10)
C3 H3 0.93
C4 C13 1.403(9)
C4 H4 0.93
C5 C6 1.343(9)
C5 C13 1.424(9)
C5 H5 0.93
C6 C14 1.430(9)
C6 H6 0.93
C7 C8 1.344(9)
C7 C14 1.407(9)
C7 H7 0.93
C8 C9 1.398(8)
C8 H8 0.93
C9 C10 1.386(8)
C9 H9 0.93
C10 C11 1.407(8)
C10 C15 1.485(7)
C11 C14 1.435(8)
C11 C12 1.447(8)
C12 C13 1.409(8)
C15 C16 1.398(8)
C15 H15 0.927(10)
C16 C17 1.478(8)
C17 C21 1.418(8)
C17 C18 1.434(8)
C18 C19 1.414(8)
C18 H18 0.93
C19 C20 1.414(9)
C19 H19 0.93
C20 C21 1.425(8)
C20 H20 0.93
C21 H21 0.93
C22 C23 1.386(12)
C22 C26 1.397(12)
C22 H22 0.93
C23 C24 1.419(11)
C23 H23 0.93
C24 C25 1.377(10)
C24 H24 0.93
C25 C26 1.380(10)
C25 H25 0.93
C26 H26 0.93
C27 C28 1.383(8)
C27 C32 1.386(8)
C28 F28 1.364(7)
C28 C29 1.385(9)
C29 C30 1.349(11)
C29 F29 1.363(8)
C30 F30 1.350(7)
C30 C31 1.363(11)
C31 F31 1.360(8)
C31 C32 1.368(9)
C32 F32 1.348(7)
C33 C34 1.384(9)
C33 H33 0.93
C34 C35 1.352(10)
C34 H34 0.93
C35 C44 1.405(10)
C35 H35 0.93
C36 C37 1.332(10)
C36 C44 1.410(10)
C36 H36 0.93
C37 C45 1.412(9)
C37 H37 0.93
C38 C39 1.359(9)
C38 C45 1.401(9)
C38 H38 0.93
C39 C40 1.398(8)
C39 H39 0.93
C40 C41 1.383(8)
C40 H40 0.93
C41 C42 1.430(8)
C41 C46 1.486(8)
C42 C45 1.422(8)
C42 C43 1.443(8)
C43 C44 1.420(8)
C46 C47 1.394(8)
C46 H46 0.925(10)
C47 C48 1.486(7)
C48 C52 1.412(8)
C48 C49 1.437(7)
C49 C50 1.410(8)
C49 H49 0.93
C50 C51 1.414(9)
C50 H50 0.93
C51 C52 1.414(8)
C51 H51 0.93
C52 H52 0.93
C53 C54 1.409(9)
C53 C57 1.412(9)
C53 H53 0.93
C54 C55 1.403(10)
C54 H54 0.93
C55 C56 1.418(10)
C55 H55 0.93
C56 C57 1.393(9)
C56 H56 0.93
C57 H57 0.93
C58 C59 1.379(8)
C58 C63 1.383(8)
C59 F59 1.352(7)
C59 C60 1.394(9)
C60 F60 1.353(8)
C60 C61 1.354(11)
C61 F61 1.352(7)
C61 C62 1.369(11)
C62 F62 1.347(8)
C62 C63 1.374(9)
C63 F63 1.351(7)
C70 C71 1.487(9)
C70 H70A 0.96
C70 H70B 0.96
C70 H70C 0.96
C71 C72 1.485(9)
C71 H71A 0.97
C71 H71B 0.97
C72 C73 1.487(10)
C72 H72A 0.97
C72 H72B 0.97
C73 C74 1.487(9)
C73 H73A 0.97
C73 H73B 0.97
C74 C75 1.543(9)
C74 H74A 0.97
C74 H74B 0.97
C75 H75A 0.96
C75 H75B 0.96
C75 H75C 0.96
